data_4316408
loop_
_publ_author_name
'Muhammad Hanif'
'Helena Henke'
'Samuel M. Meier'
'Sanela Martic'
'Mahmoud Labib'
'Wolfgang Kandioller'
'Michael A. Jakupec'
'Vladimir B. Arion'
'Heinz-Bernhard Kraatz'
'Bernhard K. Keppler'
'Christian G. Hartinger'

_publ_section_title
;
 Is the Reactivity of M(II)-Arene Complexes of 3-Hydroxy-2(1H)-pyridones
 to Biomolecules the Anticancer Activity Determining Parameter?
;
_journal_name_full 'Inorganic Chemistry'
_journal_page_first 7953
_journal_page_last 7963
_journal_paper_doi 10.1021/ic1009785
_journal_volume 49
_journal_year 2010
_chemical_formula_moiety 'C18 H22 Cl N O4 Ru'
_chemical_formula_sum 'C18 H22 Cl N O4 Ru'
_chemical_formula_weight 452.89
_chemical_name_systematic
; 
Chlorido-(hapta^6^-p-cymene)-{N-[(methoxycarbonyl)methyl]-
-3-hydroxy-2-(1H)-pyridone-ruthenium(II) 
;
_space_group_IT_number 2
_symmetry_cell_setting triclinic
_symmetry_space_group_name_Hall '-P 1'
_symmetry_space_group_name_H-M 'P -1'
_atom_sites_solution_hydrogens geom
_atom_sites_solution_primary direct
_atom_sites_solution_secondary difmap
_audit_creation_method SHELXL-97
_cell_angle_alpha 79.995(3)
_cell_angle_beta 85.337(3)
_cell_angle_gamma 73.545(2)
_cell_formula_units_Z 2
_cell_length_a 9.4338(4)
_cell_length_b 10.0892(4)
_cell_length_c 10.2654(5)
_cell_measurement_reflns_used 6605
_cell_measurement_temperature 100(2)
_cell_measurement_theta_max 27.31
_cell_measurement_theta_min 2.25
_cell_volume 922.26(7)
_computing_structure_refinement 'SHELXL-97 (Sheldrick, 1997)'
_computing_structure_solution 'SHELXS-97 (Sheldrick, 1990)'
_diffrn_ambient_temperature 100(2)
_diffrn_measured_fraction_theta_full 0.993
_diffrn_measured_fraction_theta_max 0.993
_diffrn_radiation_monochromator graphite
_diffrn_radiation_source 'fine-focus sealed tube'
_diffrn_radiation_type MoK\a
_diffrn_radiation_wavelength 0.71073
_diffrn_reflns_av_R_equivalents 0.0736
_diffrn_reflns_av_sigmaI/netI 0.0617
_diffrn_reflns_limit_h_max 13
_diffrn_reflns_limit_h_min -13
_diffrn_reflns_limit_k_max 14
_diffrn_reflns_limit_k_min -14
_diffrn_reflns_limit_l_max 14
_diffrn_reflns_limit_l_min -14
_diffrn_reflns_number 34548
_diffrn_reflns_theta_full 30.08
_diffrn_reflns_theta_max 30.08
_diffrn_reflns_theta_min 2.64
_exptl_absorpt_coefficient_mu 1.017
_exptl_absorpt_correction_T_max 0.9605
_exptl_absorpt_correction_T_min 0.8708
_exptl_absorpt_correction_type multi-scan
_exptl_absorpt_process_details SADABS
_exptl_crystal_colour orange
_exptl_crystal_density_diffrn 1.631
_exptl_crystal_density_method 'not measured'
_exptl_crystal_description block
_exptl_crystal_F_000 460
_exptl_crystal_size_max 0.14
_exptl_crystal_size_mid 0.10
_exptl_crystal_size_min 0.04
_refine_diff_density_max 0.534
_refine_diff_density_min -0.914
_refine_diff_density_rms 0.120
_refine_ls_extinction_method none
_refine_ls_goodness_of_fit_ref 1.014
_refine_ls_hydrogen_treatment constr
_refine_ls_matrix_type full
_refine_ls_number_parameters 227
_refine_ls_number_reflns 5384
_refine_ls_number_restraints 0
_refine_ls_restrained_S_all 1.014
_refine_ls_R_factor_all 0.0546
_refine_ls_R_factor_gt 0.0356
_refine_ls_shift/su_max 0.001
_refine_ls_shift/su_mean 0.000
_refine_ls_structure_factor_coef Fsqd
_refine_ls_weighting_details 'calc w=1/[\s^2^(Fo^2^)+(0.0378P)^2^+0.0683P] where P=(Fo^2^+2Fc^2^)/3'
_refine_ls_weighting_scheme calc
_refine_ls_wR_factor_gt 0.0734
_refine_ls_wR_factor_ref 0.0802
_reflns_number_gt 4304
_reflns_number_total 5384
_reflns_threshold_expression >2sigma(I)
_cod_data_source_file ic1009785_si_002_2.cif
_cod_data_source_block hehe008
_cod_database_code 4316408

loop_
_symmetry_equiv_pos_as_xyz
'x, y, z'
'-x, -y, -z'

loop_
_atom_site_label
_atom_site_type_symbol
_atom_site_fract_x
_atom_site_fract_y
_atom_site_fract_z
_atom_site_U_iso_or_equiv
_atom_site_adp_type
_atom_site_occupancy
_atom_site_symmetry_multiplicity
_atom_site_calc_flag
_atom_site_refinement_flags
_atom_site_disorder_assembly
_atom_site_disorder_group
Ru1 Ru 0.72036(2) 0.52816(2) 0.64691(2) 0.01241(7) Uani 1 1 d . . .
Cl1 Cl 0.50998(7) 0.66515(6) 0.76055(6) 0.01855(13) Uani 1 1 d . . .
O1 O 0.83240(19) 0.65744(18) 0.70235(18) 0.0178(4) Uani 1 1 d . . .
O2 O 0.66825(19) 0.70180(18) 0.49069(17) 0.0162(4) Uani 1 1 d . . .
O3 O 0.8075(2) 0.8406(2) 0.2066(2) 0.0323(5) Uani 1 1 d . . .
O4 O 0.5854(2) 0.8658(2) 0.1248(2) 0.0281(5) Uani 1 1 d . . .
N1 N 0.6758(2) 0.9293(2) 0.4390(2) 0.0165(4) Uani 1 1 d . . .
C1 C 0.8020(3) 0.7821(3) 0.6297(3) 0.0162(5) Uani 1 1 d . . .
C2 C 0.7114(3) 0.8028(3) 0.5175(3) 0.0152(5) Uani 1 1 d . . .
C3 C 0.7287(3) 1.0380(3) 0.4593(3) 0.0203(6) Uani 1 1 d . . .
H3 H 0.7032 1.1251 0.4016 0.024 Uiso 1 1 calc R . .
C4 C 0.8173(3) 1.0196(3) 0.5620(3) 0.0230(6) Uani 1 1 d . . .
H4 H 0.8548 1.0941 0.5753 0.028 Uiso 1 1 calc R . .
C5 C 0.8547(3) 0.8922(3) 0.6494(3) 0.0201(6) Uani 1 1 d . . .
H5 H 0.9160 0.8814 0.7217 0.024 Uiso 1 1 calc R . .
C6 C 0.5849(3) 0.9463(3) 0.3249(3) 0.0193(5) Uani 1 1 d . . .
H6A H 0.5427 1.0473 0.2926 0.023 Uiso 1 1 calc R . .
H6B H 0.5018 0.9046 0.3524 0.023 Uiso 1 1 calc R . .
C7 C 0.6751(3) 0.8768(3) 0.2142(3) 0.0207(6) Uani 1 1 d . . .
C8 C 0.6590(4) 0.8033(4) 0.0105(3) 0.0416(8) Uani 1 1 d . . .
H8A H 0.5845 0.8002 -0.0493 0.062 Uiso 1 1 calc R . .
H8B H 0.7197 0.7081 0.0404 0.062 Uiso 1 1 calc R . .
H8C H 0.7221 0.8598 -0.0363 0.062 Uiso 1 1 calc R . .
C9 C 0.7891(3) 0.3842(3) 0.5046(3) 0.0173(5) Uani 1 1 d . . .
C10 C 0.6536(3) 0.3674(3) 0.5688(3) 0.0196(6) Uani 1 1 d . . .
H10 H 0.5729 0.3710 0.5174 0.023 Uiso 1 1 calc R . .
C11 C 0.6393(3) 0.3457(3) 0.7069(3) 0.0205(6) Uani 1 1 d . . .
H11 H 0.5475 0.3371 0.7475 0.025 Uiso 1 1 calc R . .
C12 C 0.7574(3) 0.3362(3) 0.7883(3) 0.0205(6) Uani 1 1 d . . .
C13 C 0.8931(3) 0.3481(3) 0.7235(3) 0.0175(5) Uani 1 1 d . . .
H13 H 0.9748 0.3413 0.7750 0.021 Uiso 1 1 calc R . .
C14 C 0.9092(3) 0.3697(3) 0.5839(3) 0.0166(5) Uani 1 1 d . . .
H14 H 1.0021 0.3745 0.5432 0.020 Uiso 1 1 calc R . .
C15 C 0.8006(3) 0.4226(3) 0.3573(3) 0.0240(6) Uani 1 1 d . . .
H15A H 0.8884 0.4564 0.3331 0.036 Uiso 1 1 calc R . .
H15B H 0.7121 0.4964 0.3266 0.036 Uiso 1 1 calc R . .
H15C H 0.8089 0.3401 0.3158 0.036 Uiso 1 1 calc R . .
C16 C 0.7366(4) 0.3195(3) 0.9370(3) 0.0313(7) Uani 1 1 d . . .
H16 H 0.6301 0.3643 0.9578 0.038 Uiso 1 1 calc R . .
C17 C 0.8285(5) 0.3906(4) 1.0006(3) 0.0537(11) Uani 1 1 d . . .
H17A H 0.8102 0.3770 1.0967 0.081 Uiso 1 1 calc R . .
H17B H 0.8009 0.4910 0.9658 0.081 Uiso 1 1 calc R . .
H17C H 0.9336 0.3499 0.9804 0.081 Uiso 1 1 calc R . .
C18 C 0.7689(4) 0.1640(3) 0.9934(3) 0.0430(9) Uani 1 1 d . . .
H18A H 0.7553 0.1527 1.0900 0.064 Uiso 1 1 calc R . .
H18B H 0.8711 0.1161 0.9699 0.064 Uiso 1 1 calc R . .
H18C H 0.7011 0.1235 0.9566 0.064 Uiso 1 1 calc R . .

loop_
_atom_site_aniso_label
_atom_site_aniso_U_11
_atom_site_aniso_U_22
_atom_site_aniso_U_33
_atom_site_aniso_U_23
_atom_site_aniso_U_13
_atom_site_aniso_U_12
Ru1 0.01251(10) 0.00844(10) 0.01574(11) -0.00063(7) 0.00063(7) -0.00308(7)
Cl1 0.0173(3) 0.0151(3) 0.0210(3) -0.0036(3) 0.0024(2) -0.0012(2)
O1 0.0182(9) 0.0130(9) 0.0224(10) 0.0005(7) -0.0046(7) -0.0054(7)
O2 0.0197(9) 0.0118(9) 0.0176(10) 0.0004(7) -0.0022(7) -0.0061(7)
O3 0.0242(11) 0.0343(13) 0.0289(12) -0.0061(10) 0.0000(9) 0.0075(9)
O4 0.0298(11) 0.0302(12) 0.0265(12) -0.0098(9) -0.0001(9) -0.0089(9)
N1 0.0159(10) 0.0122(10) 0.0201(12) -0.0003(9) 0.0014(9) -0.0034(8)
C1 0.0152(12) 0.0106(12) 0.0219(14) -0.0019(10) 0.0014(10) -0.0031(10)
C2 0.0152(11) 0.0107(12) 0.0184(14) -0.0021(10) 0.0036(10) -0.0027(10)
C3 0.0199(13) 0.0108(12) 0.0297(16) -0.0033(11) 0.0032(11) -0.0047(10)
C4 0.0193(13) 0.0115(13) 0.0395(18) -0.0060(12) 0.0008(12) -0.0056(11)
C5 0.0167(12) 0.0161(13) 0.0292(16) -0.0066(11) -0.0019(11) -0.0049(11)
C6 0.0186(12) 0.0137(13) 0.0222(15) 0.0015(11) -0.0004(11) -0.0018(10)
C7 0.0240(14) 0.0136(13) 0.0221(15) 0.0022(11) -0.0010(11) -0.0044(11)
C8 0.051(2) 0.043(2) 0.034(2) -0.0171(16) 0.0009(16) -0.0112(18)
C9 0.0209(13) 0.0100(12) 0.0218(14) -0.0049(10) 0.0005(11) -0.0044(10)
C10 0.0164(12) 0.0096(12) 0.0340(17) -0.0045(11) -0.0032(11) -0.0044(10)
C11 0.0185(12) 0.0087(12) 0.0327(17) 0.0009(11) 0.0066(11) -0.0058(10)
C12 0.0260(14) 0.0088(12) 0.0225(15) 0.0007(11) 0.0054(11) -0.0016(11)
C13 0.0177(12) 0.0109(12) 0.0201(14) -0.0003(10) -0.0037(10) 0.0016(10)
C14 0.0135(11) 0.0138(12) 0.0213(14) -0.0032(10) 0.0029(10) -0.0023(10)
C15 0.0288(15) 0.0241(15) 0.0208(15) -0.0063(12) -0.0014(12) -0.0084(12)
C16 0.0434(18) 0.0197(15) 0.0209(16) 0.0049(12) 0.0067(13) 0.0003(14)
C17 0.098(3) 0.053(3) 0.0143(17) -0.0064(16) 0.0000(19) -0.028(2)
C18 0.058(2) 0.0250(17) 0.0302(19) 0.0131(14) 0.0112(16) 0.0003(16)

loop_
_atom_type_symbol
_atom_type_description
_atom_type_scat_dispersion_real
_atom_type_scat_dispersion_imag
_atom_type_scat_source
C C 0.0033 0.0016 'International Tables Vol C Tables 4.2.6.8 and 6.1.1.4'
H H 0.0000 0.0000 'International Tables Vol C Tables 4.2.6.8 and 6.1.1.4'
N N 0.0061 0.0033 'International Tables Vol C Tables 4.2.6.8 and 6.1.1.4'
O O 0.0106 0.0060 'International Tables Vol C Tables 4.2.6.8 and 6.1.1.4'
Cl Cl 0.1484 0.1585 'International Tables Vol C Tables 4.2.6.8 and 6.1.1.4'
Ru Ru -1.2594 0.8363 'International Tables Vol C Tables 4.2.6.8 and 6.1.1.4'

loop_
_geom_angle_atom_site_label_1
_geom_angle_atom_site_label_2
_geom_angle_atom_site_label_3
_geom_angle
_geom_angle_site_symmetry_1
_geom_angle_site_symmetry_3
_geom_angle_publ_flag
O1 Ru1 O2 78.96(7) . . ?
O1 Ru1 C13 90.01(8) . . ?
O2 Ru1 C13 143.53(8) . . ?
O1 Ru1 C11 146.19(9) . . ?
O2 Ru1 C11 133.64(9) . . ?
C13 Ru1 C11 68.37(10) . . ?
O1 Ru1 C12 109.58(9) . . ?
O2 Ru1 C12 171.38(8) . . ?
C13 Ru1 C12 38.42(9) . . ?
C11 Ru1 C12 38.25(10) . . ?
O1 Ru1 C14 98.56(8) . . ?
O2 Ru1 C14 108.80(8) . . ?
C13 Ru1 C14 38.23(10) . . ?
C11 Ru1 C14 80.63(9) . . ?
C12 Ru1 C14 69.45(10) . . ?
O1 Ru1 C9 128.68(8) . . ?
O2 Ru1 C9 90.77(8) . . ?
C13 Ru1 C9 69.23(10) . . ?
C11 Ru1 C9 68.91(10) . . ?
C12 Ru1 C9 82.93(10) . . ?
C14 Ru1 C9 37.87(9) . . ?
O1 Ru1 C10 166.33(8) . . ?
O2 Ru1 C10 102.51(9) . . ?
C13 Ru1 C10 80.80(10) . . ?
C11 Ru1 C10 37.47(10) . . ?
C12 Ru1 C10 68.92(10) . . ?
C14 Ru1 C10 67.99(9) . . ?
C9 Ru1 C10 38.29(9) . . ?
O1 Ru1 Cl1 84.73(5) . . ?
O2 Ru1 Cl1 84.08(5) . . ?
C13 Ru1 Cl1 129.80(7) . . ?
C11 Ru1 Cl1 89.66(7) . . ?
C12 Ru1 Cl1 97.64(7) . . ?
C14 Ru1 Cl1 167.07(7) . . ?
C9 Ru1 Cl1 144.58(7) . . ?
C10 Ru1 Cl1 108.92(7) . . ?
C1 O1 Ru1 113.01(15) . . ?
C2 O2 Ru1 110.20(16) . . ?
C7 O4 C8 115.5(2) . . ?
C2 N1 C3 122.2(2) . . ?
C2 N1 C6 117.9(2) . . ?
C3 N1 C6 119.8(2) . . ?
O1 C1 C5 125.4(2) . . ?
O1 C1 C2 116.5(2) . . ?
C5 C1 C2 118.1(2) . . ?
O2 C2 N1 120.5(2) . . ?
O2 C2 C1 120.2(2) . . ?
N1 C2 C1 119.3(2) . . ?
C4 C3 N1 119.4(2) . . ?
C4 C3 H3 120.3 . . ?
N1 C3 H3 120.3 . . ?
C3 C4 C5 121.1(2) . . ?
C3 C4 H4 119.4 . . ?
C5 C4 H4 119.4 . . ?
C1 C5 C4 119.8(3) . . ?
C1 C5 H5 120.1 . . ?
C4 C5 H5 120.1 . . ?
N1 C6 C7 111.1(2) . . ?
N1 C6 H6A 109.4 . . ?
C7 C6 H6A 109.4 . . ?
N1 C6 H6B 109.4 . . ?
C7 C6 H6B 109.4 . . ?
H6A C6 H6B 108.0 . . ?
O3 C7 O4 125.2(3) . . ?
O3 C7 C6 124.8(3) . . ?
O4 C7 C6 110.0(2) . . ?
O4 C8 H8A 109.5 . . ?
O4 C8 H8B 109.5 . . ?
H8A C8 H8B 109.5 . . ?
O4 C8 H8C 109.5 . . ?
H8A C8 H8C 109.5 . . ?
H8B C8 H8C 109.5 . . ?
C14 C9 C10 118.2(2) . . ?
C14 C9 C15 120.9(2) . . ?
C10 C9 C15 120.8(2) . . ?
C14 C9 Ru1 70.99(15) . . ?
C10 C9 Ru1 71.44(15) . . ?
C15 C9 Ru1 126.49(18) . . ?
C11 C10 C9 120.3(2) . . ?
C11 C10 Ru1 70.34(14) . . ?
C9 C10 Ru1 70.28(14) . . ?
C11 C10 H10 119.8 . . ?
C9 C10 H10 119.8 . . ?
Ru1 C10 H10 132.6 . . ?
C10 C11 C12 122.1(2) . . ?
C10 C11 Ru1 72.19(14) . . ?
C12 C11 Ru1 71.09(14) . . ?
C10 C11 H11 119.0 . . ?
C12 C11 H11 119.0 . . ?
Ru1 C11 H11 130.6 . . ?
C11 C12 C13 117.1(2) . . ?
C11 C12 C16 120.9(2) . . ?
C13 C12 C16 122.0(3) . . ?
C11 C12 Ru1 70.67(14) . . ?
C13 C12 Ru1 69.97(14) . . ?
C16 C12 Ru1 128.31(19) . . ?
C14 C13 C12 121.4(2) . . ?
C14 C13 Ru1 71.75(15) . . ?
C12 C13 Ru1 71.61(15) . . ?
C14 C13 H13 119.3 . . ?
C12 C13 H13 119.3 . . ?
Ru1 C13 H13 130.0 . . ?
C9 C14 C13 120.7(2) . . ?
C9 C14 Ru1 71.14(15) . . ?
C13 C14 Ru1 70.02(14) . . ?
C9 C14 H14 119.6 . . ?
C13 C14 H14 119.6 . . ?
Ru1 C14 H14 132.2 . . ?
C9 C15 H15A 109.5 . . ?
C9 C15 H15B 109.5 . . ?
H15A C15 H15B 109.5 . . ?
C9 C15 H15C 109.5 . . ?
H15A C15 H15C 109.5 . . ?
H15B C15 H15C 109.5 . . ?
C12 C16 C17 112.9(3) . . ?
C12 C16 C18 109.2(3) . . ?
C17 C16 C18 111.7(3) . . ?
C12 C16 H16 107.6 . . ?
C17 C16 H16 107.6 . . ?
C18 C16 H16 107.6 . . ?
C16 C17 H17A 109.5 . . ?
C16 C17 H17B 109.5 . . ?
H17A C17 H17B 109.5 . . ?
C16 C17 H17C 109.5 . . ?
H17A C17 H17C 109.5 . . ?
H17B C17 H17C 109.5 . . ?
C16 C18 H18A 109.5 . . ?
C16 C18 H18B 109.5 . . ?
H18A C18 H18B 109.5 . . ?
C16 C18 H18C 109.5 . . ?
H18A C18 H18C 109.5 . . ?
H18B C18 H18C 109.5 . . ?

loop_
_geom_bond_atom_site_label_1
_geom_bond_atom_site_label_2
_geom_bond_distance
_geom_bond_site_symmetry_2
_geom_bond_publ_flag
Ru1 O1 2.0686(16) . ?
Ru1 O2 2.1323(17) . ?
Ru1 C13 2.147(3) . ?
Ru1 C11 2.163(2) . ?
Ru1 C12 2.169(3) . ?
Ru1 C14 2.170(3) . ?
Ru1 C9 2.172(3) . ?
Ru1 C10 2.187(2) . ?
Ru1 Cl1 2.4166(7) . ?
O1 C1 1.314(3) . ?
O2 C2 1.277(3) . ?
O3 C7 1.197(3) . ?
O4 C7 1.337(3) . ?
O4 C8 1.460(4) . ?
N1 C2 1.354(3) . ?
N1 C3 1.379(3) . ?
N1 C6 1.465(3) . ?
C1 C5 1.389(3) . ?
C1 C2 1.441(4) . ?
C3 C4 1.354(4) . ?
C3 H3 0.9500 . ?
C4 C5 1.405(4) . ?
C4 H4 0.9500 . ?
C5 H5 0.9500 . ?
C6 C7 1.513(4) . ?
C6 H6A 0.9900 . ?
C6 H6B 0.9900 . ?
C8 H8A 0.9800 . ?
C8 H8B 0.9800 . ?
C8 H8C 0.9800 . ?
C9 C14 1.409(3) . ?
C9 C10 1.429(3) . ?
C9 C15 1.497(4) . ?
C10 C11 1.397(4) . ?
C10 H10 0.9500 . ?
C11 C12 1.419(4) . ?
C11 H11 0.9500 . ?
C12 C13 1.420(4) . ?
C12 C16 1.509(4) . ?
C13 C14 1.414(4) . ?
C13 H13 0.9500 . ?
C14 H14 0.9500 . ?
C15 H15A 0.9800 . ?
C15 H15B 0.9800 . ?
C15 H15C 0.9800 . ?
C16 C17 1.517(5) . ?
C16 C18 1.527(4) . ?
C16 H16 1.0000 . ?
C17 H17A 0.9800 . ?
C17 H17B 0.9800 . ?
C17 H17C 0.9800 . ?
C18 H18A 0.9800 . ?
C18 H18B 0.9800 . ?
C18 H18C 0.9800 . ?

loop_
_geom_torsion_atom_site_label_1
_geom_torsion_atom_site_label_2
_geom_torsion_atom_site_label_3
_geom_torsion_atom_site_label_4
_geom_torsion
_geom_torsion_site_symmetry_1
_geom_torsion_site_symmetry_2
_geom_torsion_site_symmetry_3
_geom_torsion_site_symmetry_4
_geom_torsion_publ_flag
O2 Ru1 O1 C1 8.38(17) . . . . ?
C13 Ru1 O1 C1 153.40(18) . . . . ?
C11 Ru1 O1 C1 -158.07(18) . . . . ?
C12 Ru1 O1 C1 -172.85(17) . . . . ?
C14 Ru1 O1 C1 116.00(18) . . . . ?
C9 Ru1 O1 C1 90.42(19) . . . . ?
C10 Ru1 O1 C1 106.0(4) . . . . ?
Cl1 Ru1 O1 C1 -76.60(16) . . . . ?
O1 Ru1 O2 C2 -9.13(16) . . . . ?
C13 Ru1 O2 C2 -83.8(2) . . . . ?
C11 Ru1 O2 C2 160.49(16) . . . . ?
C14 Ru1 O2 C2 -104.52(17) . . . . ?
C9 Ru1 O2 C2 -138.49(17) . . . . ?
C10 Ru1 O2 C2 -175.25(16) . . . . ?
Cl1 Ru1 O2 C2 76.64(16) . . . . ?
Ru1 O1 C1 C5 176.2(2) . . . . ?
Ru1 O1 C1 C2 -6.5(3) . . . . ?
Ru1 O2 C2 N1 -172.88(18) . . . . ?
Ru1 O2 C2 C1 8.9(3) . . . . ?
C3 N1 C2 O2 -175.4(2) . . . . ?
C6 N1 C2 O2 1.1(3) . . . . ?
C3 N1 C2 C1 2.9(4) . . . . ?
C6 N1 C2 C1 179.3(2) . . . . ?
O1 C1 C2 O2 -1.9(4) . . . . ?
C5 C1 C2 O2 175.5(2) . . . . ?
O1 C1 C2 N1 179.8(2) . . . . ?
C5 C1 C2 N1 -2.8(4) . . . . ?
C2 N1 C3 C4 -1.1(4) . . . . ?
C6 N1 C3 C4 -177.5(2) . . . . ?
N1 C3 C4 C5 -0.8(4) . . . . ?
O1 C1 C5 C4 178.1(2) . . . . ?
C2 C1 C5 C4 0.9(4) . . . . ?
C3 C4 C5 C1 0.9(4) . . . . ?
C2 N1 C6 C7 -75.8(3) . . . . ?
C3 N1 C6 C7 100.8(3) . . . . ?
C8 O4 C7 O3 0.3(4) . . . . ?
C8 O4 C7 C6 178.5(2) . . . . ?
N1 C6 C7 O3 -15.7(4) . . . . ?
N1 C6 C7 O4 166.1(2) . . . . ?
O1 Ru1 C9 C14 44.07(18) . . . . ?
O2 Ru1 C9 C14 120.51(14) . . . . ?
C13 Ru1 C9 C14 -28.26(14) . . . . ?
C11 Ru1 C9 C14 -102.22(16) . . . . ?
C12 Ru1 C9 C14 -65.39(15) . . . . ?
C10 Ru1 C9 C14 -130.1(2) . . . . ?
Cl1 Ru1 C9 C14 -158.63(12) . . . . ?
O1 Ru1 C9 C10 174.14(13) . . . . ?
O2 Ru1 C9 C10 -109.43(15) . . . . ?
C13 Ru1 C9 C10 101.80(17) . . . . ?
C11 Ru1 C9 C10 27.84(15) . . . . ?
C12 Ru1 C9 C10 64.68(16) . . . . ?
C14 Ru1 C9 C10 130.1(2) . . . . ?
Cl1 Ru1 C9 C10 -28.6(2) . . . . ?
O1 Ru1 C9 C15 -70.8(2) . . . . ?
O2 Ru1 C9 C15 5.6(2) . . . . ?
C13 Ru1 C9 C15 -143.2(2) . . . . ?
C11 Ru1 C9 C15 142.9(2) . . . . ?
C12 Ru1 C9 C15 179.7(2) . . . . ?
C14 Ru1 C9 C15 -114.9(3) . . . . ?
C10 Ru1 C9 C15 115.0(3) . . . . ?
Cl1 Ru1 C9 C15 86.5(2) . . . . ?
C14 C9 C10 C11 3.8(4) . . . . ?
C15 C9 C10 C11 -173.4(2) . . . . ?
Ru1 C9 C10 C11 -51.4(2) . . . . ?
C14 C9 C10 Ru1 55.2(2) . . . . ?
C15 C9 C10 Ru1 -122.0(2) . . . . ?
O1 Ru1 C10 C11 114.5(4) . . . . ?
O2 Ru1 C10 C11 -150.74(15) . . . . ?
C13 Ru1 C10 C11 66.26(16) . . . . ?
C12 Ru1 C10 C11 28.28(15) . . . . ?
C14 Ru1 C10 C11 103.81(17) . . . . ?
C9 Ru1 C10 C11 134.3(2) . . . . ?
Cl1 Ru1 C10 C11 -62.78(15) . . . . ?
O1 Ru1 C10 C9 -19.7(5) . . . . ?
O2 Ru1 C10 C9 75.00(16) . . . . ?
C13 Ru1 C10 C9 -68.00(16) . . . . ?
C11 Ru1 C10 C9 -134.3(2) . . . . ?
C12 Ru1 C10 C9 -105.98(17) . . . . ?
C14 Ru1 C10 C9 -30.45(15) . . . . ?
Cl1 Ru1 C10 C9 162.96(13) . . . . ?
C9 C10 C11 C12 -1.5(4) . . . . ?
Ru1 C10 C11 C12 -52.9(2) . . . . ?
C9 C10 C11 Ru1 51.4(2) . . . . ?
O1 Ru1 C11 C10 -157.28(15) . . . . ?
O2 Ru1 C11 C10 41.2(2) . . . . ?
C13 Ru1 C11 C10 -103.57(17) . . . . ?
C12 Ru1 C11 C10 -134.4(2) . . . . ?
C14 Ru1 C11 C10 -65.85(16) . . . . ?
C9 Ru1 C11 C10 -28.40(15) . . . . ?
Cl1 Ru1 C11 C10 122.73(14) . . . . ?
O1 Ru1 C11 C12 -22.9(2) . . . . ?
O2 Ru1 C11 C12 175.67(14) . . . . ?
C13 Ru1 C11 C12 30.86(15) . . . . ?
C14 Ru1 C11 C12 68.57(16) . . . . ?
C9 Ru1 C11 C12 106.03(17) . . . . ?
C10 Ru1 C11 C12 134.4(2) . . . . ?
Cl1 Ru1 C11 C12 -102.84(15) . . . . ?
C10 C11 C12 C13 -0.7(4) . . . . ?
Ru1 C11 C12 C13 -54.1(2) . . . . ?
C10 C11 C12 C16 177.1(2) . . . . ?
Ru1 C11 C12 C16 123.8(2) . . . . ?
C10 C11 C12 Ru1 53.4(2) . . . . ?
O1 Ru1 C12 C11 166.74(15) . . . . ?
C13 Ru1 C12 C11 -129.9(2) . . . . ?
C14 Ru1 C12 C11 -101.23(17) . . . . ?
C9 Ru1 C12 C11 -64.64(16) . . . . ?
C10 Ru1 C12 C11 -27.75(15) . . . . ?
Cl1 Ru1 C12 C11 79.64(15) . . . . ?
O1 Ru1 C12 C13 -63.38(17) . . . . ?
C11 Ru1 C12 C13 129.9(2) . . . . ?
C14 Ru1 C12 C13 28.66(15) . . . . ?
C9 Ru1 C12 C13 65.25(16) . . . . ?
C10 Ru1 C12 C13 102.13(17) . . . . ?
Cl1 Ru1 C12 C13 -150.47(14) . . . . ?
O1 Ru1 C12 C16 52.1(3) . . . . ?
C13 Ru1 C12 C16 115.5(3) . . . . ?
C11 Ru1 C12 C16 -114.6(3) . . . . ?
C14 Ru1 C12 C16 144.1(3) . . . . ?
C9 Ru1 C12 C16 -179.3(3) . . . . ?
C10 Ru1 C12 C16 -142.4(3) . . . . ?
Cl1 Ru1 C12 C16 -35.0(3) . . . . ?
C11 C12 C13 C14 0.5(4) . . . . ?
C16 C12 C13 C14 -177.2(2) . . . . ?
Ru1 C12 C13 C14 -53.9(2) . . . . ?
C11 C12 C13 Ru1 54.4(2) . . . . ?
C16 C12 C13 Ru1 -123.4(2) . . . . ?
O1 Ru1 C13 C14 -103.91(14) . . . . ?
O2 Ru1 C13 C14 -32.7(2) . . . . ?
C11 Ru1 C13 C14 102.74(16) . . . . ?
C12 Ru1 C13 C14 133.5(2) . . . . ?
C9 Ru1 C13 C14 28.02(14) . . . . ?
C10 Ru1 C13 C14 65.93(15) . . . . ?
Cl1 Ru1 C13 C14 172.94(11) . . . . ?
O1 Ru1 C13 C12 122.62(16) . . . . ?
O2 Ru1 C13 C12 -166.17(14) . . . . ?
C11 Ru1 C13 C12 -30.73(16) . . . . ?
C14 Ru1 C13 C12 -133.5(2) . . . . ?
C9 Ru1 C13 C12 -105.45(17) . . . . ?
C10 Ru1 C13 C12 -67.54(16) . . . . ?
Cl1 Ru1 C13 C12 39.47(18) . . . . ?
C10 C9 C14 C13 -4.0(4) . . . . ?
C15 C9 C14 C13 173.3(2) . . . . ?
Ru1 C9 C14 C13 51.5(2) . . . . ?
C10 C9 C14 Ru1 -55.4(2) . . . . ?
C15 C9 C14 Ru1 121.8(2) . . . . ?
C12 C13 C14 C9 1.8(4) . . . . ?
Ru1 C13 C14 C9 -52.0(2) . . . . ?
C12 C13 C14 Ru1 53.8(2) . . . . ?
O1 Ru1 C14 C9 -146.69(14) . . . . ?
O2 Ru1 C14 C9 -65.51(15) . . . . ?
C13 Ru1 C14 C9 134.3(2) . . . . ?
C11 Ru1 C14 C9 67.54(15) . . . . ?
C12 Ru1 C14 C9 105.53(16) . . . . ?
C10 Ru1 C14 C9 30.76(15) . . . . ?
Cl1 Ru1 C14 C9 109.4(3) . . . . ?
O1 Ru1 C14 C13 78.99(14) . . . . ?
O2 Ru1 C14 C13 160.17(13) . . . . ?
C11 Ru1 C14 C13 -66.77(15) . . . . ?
C12 Ru1 C14 C13 -28.79(14) . . . . ?
C9 Ru1 C14 C13 -134.3(2) . . . . ?
C10 Ru1 C14 C13 -103.56(16) . . . . ?
Cl1 Ru1 C14 C13 -24.9(4) . . . . ?
C11 C12 C16 C17 -147.0(3) . . . . ?
C13 C12 C16 C17 30.7(4) . . . . ?
Ru1 C12 C16 C17 -58.1(4) . . . . ?
C11 C12 C16 C18 88.1(3) . . . . ?
C13 C12 C16 C18 -94.2(3) . . . . ?
Ru1 C12 C16 C18 177.0(2) . . . . ?
